data_7243868
loop_
_publ_author_name
'Chen, Yaxuan'
'Liu, Guocheng'
'Wang, Xiuli'
'Lu, Xue'
'Xu, Na'
'Chang, Zhihan'
'Zhang, Zhong'
'Li, Xiaohui'

_publ_section_title
;
 Various carboxylates induced eight Zn(ii)/Cd(ii) coordination polymers
 with fluorescence sensing activities for Fe(iii), Cr(vi) and
 oxytetracycline
;
_journal_issue 46
_journal_name_full CrystEngComm
_journal_page_first 8077
_journal_page_last 8086
_journal_paper_doi 10.1039/D1CE01166A
_journal_volume 23
_journal_year 2021
_chemical_formula_sum 'C3.62 H3.12 N0.5 O Zn0.12'
_chemical_formula_weight 77.86
_space_group_crystal_system triclinic
_space_group_IT_number 2
_space_group_name_Hall '-P 1'
_space_group_name_H-M_alt 'P -1'
_atom_sites_solution_hydrogens mixed
_audit_creation_method SHELXL-2018/3
_audit_update_record
;
2021-06-16 deposited with the CCDC.	2021-10-12 downloaded from the CCDC.
;
_cell_angle_alpha 97.561(2)
_cell_angle_beta 94.156(2)
_cell_angle_gamma 116.185(2)
_cell_formula_units_Z 16
_cell_length_a 8.6090(7)
_cell_length_b 9.6249(8)
_cell_length_c 17.9177(14)
_cell_measurement_reflns_used 9583
_cell_measurement_temperature 296(2)
_cell_measurement_theta_max 28.209
_cell_measurement_theta_min 2.318
_cell_volume 1306.43(18)
_computing_structure_refinement 'SHELXL-2018/3 (Sheldrick, 2018)'
_computing_structure_solution 'SHELXT 2018/2 (Sheldrick, 2018)'
_diffrn_ambient_temperature 296(2)
_diffrn_measured_fraction_theta_full 0.999
_diffrn_measured_fraction_theta_max 0.990
_diffrn_measurement_device_type 'CCD area detector'
_diffrn_measurement_method 'phi and omega scans'
_diffrn_radiation_type MoK\a
_diffrn_radiation_wavelength 0.71073
_diffrn_reflns_av_R_equivalents 0.0276
_diffrn_reflns_av_unetI/netI 0.0643
_diffrn_reflns_Laue_measured_fraction_full 0.999
_diffrn_reflns_Laue_measured_fraction_max 0.990
_diffrn_reflns_limit_h_max 11
_diffrn_reflns_limit_h_min -8
_diffrn_reflns_limit_k_max 10
_diffrn_reflns_limit_k_min -12
_diffrn_reflns_limit_l_max 20
_diffrn_reflns_limit_l_min -23
_diffrn_reflns_number 9579
_diffrn_reflns_point_group_measured_fraction_full 0.999
_diffrn_reflns_point_group_measured_fraction_max 0.990
_diffrn_reflns_theta_full 25.242
_diffrn_reflns_theta_max 28.209
_diffrn_reflns_theta_min 2.318
_exptl_absorpt_coefficient_mu 1.002
_exptl_absorpt_correction_type multi-scan
_exptl_absorpt_process_details SADABS
_exptl_crystal_colour colourless
_exptl_crystal_density_diffrn 1.583
_exptl_crystal_description block
_exptl_crystal_F_000 642
_exptl_crystal_size_max 0.150
_exptl_crystal_size_mid 0.130
_exptl_crystal_size_min 0.110
_exptl_transmission_factor_max 0.898
_exptl_transmission_factor_min 0.864
_refine_diff_density_max 0.381
_refine_diff_density_min -0.487
_refine_diff_density_rms 0.074
_refine_ls_extinction_method none
_refine_ls_goodness_of_fit_ref 1.000
_refine_ls_hydrogen_treatment mixed
_refine_ls_matrix_type full
_refine_ls_number_parameters 399
_refine_ls_number_reflns 6379
_refine_ls_number_restraints 0
_refine_ls_restrained_S_all 1.000
_refine_ls_R_factor_all 0.0715
_refine_ls_R_factor_gt 0.0420
_refine_ls_shift/su_max 0.002
_refine_ls_shift/su_mean 0.000
_refine_ls_structure_factor_coef Fsqd
_refine_ls_weighting_details 'w=1/[\s^2^(Fo^2^)+(0.0381P)^2^+0.2718P] where P=(Fo^2^+2Fc^2^)/3'
_refine_ls_weighting_scheme calc
_refine_ls_wR_factor_gt 0.0824
_refine_ls_wR_factor_ref 0.0936
_reflns_Friedel_coverage 0.000
_reflns_number_gt 4659
_reflns_number_total 6379
_reflns_threshold_expression 'I > 2\s(I)'
_cod_data_source_file d1ce01166a2.cif
_cod_data_source_block 1_a_CCDC2
_cod_depositor_comments
;
The following automatic conversions were performed:

data item '_exptl_absorpt_correction_type' value 'Multi-scan' was
changed to 'multi-scan' in accordance with the
/home/data/users/saulius/crontab/automatic-downloads/rss-feeds/RSC/lib/dictionaries/cif_core.dic
dictionary named 'cif_core.dic' version 2.4.2 last updated on
2011-04-26.

Automatic conversion script
Id: cif_fix_values 7556 2019-12-06 15:28:31Z antanas 

 Adding full bibliography for 7243861--7243868.cif.
;
_cod_original_formula_sum 'C3.62 H3.12 N0.50 O Zn0.12'
_cod_database_code 7243868
_shelx_shelxl_version_number 2018/3
_shelx_space_group_comment
;
The symmetry employed for this shelxl refinement is uniquely defined
by the following loop, which should always be used as a source of
symmetry information in preference to the above space-group names.
They are only intended as comments.
;
_shelx_estimated_absorpt_t_min 0.864
_shelx_estimated_absorpt_t_max 0.898

loop_
_space_group_symop_operation_xyz
'x, y, z'
'-x, -y, -z'

loop_
_atom_site_label
_atom_site_type_symbol
_atom_site_fract_x
_atom_site_fract_y
_atom_site_fract_z
_atom_site_U_iso_or_equiv
_atom_site_adp_type
_atom_site_occupancy
_atom_site_site_symmetry_order
_atom_site_calc_flag
_atom_site_refinement_flags_posn
_atom_site_refinement_flags_adp
_atom_site_refinement_flags_occupancy
_atom_site_disorder_assembly
_atom_site_disorder_group
Zn1 Zn 1.20248(4) 0.86017(3) 0.90407(2) 0.02128(9) Uani 1 1 d . . . . .
N1 N -0.2804(3) -0.8609(2) 0.20153(12) 0.0261(5) Uani 1 1 d . . . . .
O1 O 1.6891(3) 1.2318(2) 0.94012(11) 0.0441(5) Uani 1 1 d . . . . .
O1W O -0.0603(5) -0.6383(4) 0.6977(2) 0.0936(12) Uani 1 1 d . . . . .
H1WA H -0.163(8) -0.680(6) 0.667(3) 0.14(2) Uiso 1 1 d . . . . .
H1WB H -0.102(7) -0.704(6) 0.729(3) 0.12(2) Uiso 1 1 d . . . . .
C1 C -0.4922(4) -0.9583(3) 0.28417(17) 0.0406(7) Uani 1 1 d . . . . .
H1A H -0.597567 -1.037945 0.292111 0.049 Uiso 1 1 calc R U . . .
O2 O 1.7171(3) 1.2857(2) 1.06667(10) 0.0346(5) Uani 1 1 d . . . . .
N2 N 0.9377(3) 0.7417(2) 0.88522(12) 0.0250(5) Uani 1 1 d . . . . .
O2W O 1.9009(4) 1.2171(4) 0.83127(18) 0.0781(10) Uani 1 1 d . . . . .
H2WB H 1.980(8) 1.187(6) 0.849(3) 0.14(2) Uiso 1 1 d . . . . .
H2WA H 1.843(6) 1.223(5) 0.865(3) 0.092(17) Uiso 1 1 d . . . . .
C2 C -0.4295(4) -0.9721(3) 0.21704(16) 0.0373(7) Uani 1 1 d . . . . .
H2A H -0.493295 -1.062787 0.180600 0.045 Uiso 1 1 calc R U . . .
O3 O 1.1834(2) 1.1404(2) 0.87179(11) 0.0338(5) Uani 1 1 d . . . . .
N3 N 0.3234(3) 0.3451(2) 0.75030(12) 0.0318(5) Uani 1 1 d . . . . .
H3A H 0.297413 0.271470 0.776723 0.038 Uiso 1 1 calc R U . . .
C3 C -0.0875(4) -0.3359(3) 0.52804(15) 0.0311(6) Uani 1 1 d . . . . .
H3B H -0.069100 -0.368758 0.479785 0.037 Uiso 1 1 calc R U . . .
O4 O 1.3096(2) 1.07087(19) 0.96210(10) 0.0301(4) Uani 1 1 d . . . . .
N4 N -0.3793(3) -0.6496(3) 0.45706(12) 0.0326(5) Uani 1 1 d . . . . .
H4A H -0.373325 -0.573798 0.434808 0.039 Uiso 1 1 calc R U . . .
C4 C 0.0697(3) 0.0322(3) 0.67179(15) 0.0311(6) Uani 1 1 d . . . . .
H4B H 0.045793 0.065188 0.718802 0.037 Uiso 1 1 calc R U . . .
O5 O -0.3170(3) -0.7155(2) 0.56745(11) 0.0450(5) Uani 1 1 d . . . . .
C5 C 0.1414(4) -0.0635(3) 0.53035(15) 0.0338(6) Uani 1 1 d . . . . .
H5A H 0.165911 -0.093918 0.483004 0.041 Uiso 1 1 calc R U . . .
O6 O 0.3553(3) 0.4098(2) 0.63447(11) 0.0405(5) Uani 1 1 d . . . . .
C6 C -0.2390(4) -0.3938(3) 0.63611(15) 0.0335(6) Uani 1 1 d . . . . .
H6A H -0.318454 -0.467444 0.660813 0.040 Uiso 1 1 calc R U . . .
C7 C -0.1536(4) -0.2394(3) 0.67020(16) 0.0358(7) Uani 1 1 d . . . . .
H7A H -0.179618 -0.207766 0.716952 0.043 Uiso 1 1 calc R U . . .
C8 C 0.6846(3) 0.5049(3) 0.82731(15) 0.0277(6) Uani 1 1 d . . . . .
H8A H 0.635491 0.397474 0.808221 0.033 Uiso 1 1 calc R U . . .
C9 C 0.3944(3) 0.5072(3) 0.78865(15) 0.0307(6) Uani 1 1 d . . . . .
H9A H 0.323947 0.512174 0.827798 0.037 Uiso 1 1 calc R U . . .
H9B H 0.382475 0.569065 0.752092 0.037 Uiso 1 1 calc R U . . .
C10 C 0.2327(4) 0.0887(3) 0.56695(16) 0.0337(6) Uani 1 1 d . . . . .
H10A H 0.319668 0.160907 0.544439 0.040 Uiso 1 1 calc R U . . .
C11 C 0.8373(3) 0.8166(3) 0.88522(15) 0.0282(6) Uani 1 1 d . . . . .
H11A H 0.888731 0.923683 0.905331 0.034 Uiso 1 1 calc R U . . .
C12 C -0.3053(4) -0.6141(3) 0.53001(15) 0.0305(6) Uani 1 1 d . . . . .
C13 C 0.8576(3) 0.5863(3) 0.85783(15) 0.0299(6) Uani 1 1 d . . . . .
H13A H 0.923090 0.531260 0.859699 0.036 Uiso 1 1 calc R U . . .
C14 C 0.5830(3) 0.5829(3) 0.82492(13) 0.0239(5) Uani 1 1 d . . . . .
C15 C -0.3993(4) -0.8259(3) 0.34047(14) 0.0281(6) Uani 1 1 d . . . . .
C16 C -0.4686(4) -0.8085(3) 0.41382(15) 0.0338(6) Uani 1 1 d . . . . .
H16A H -0.592346 -0.838572 0.402714 0.041 Uiso 1 1 calc R U . . .
H16B H -0.456010 -0.879763 0.444520 0.041 Uiso 1 1 calc R U . . .
C17 C 0.0096(3) -0.1757(3) 0.56365(14) 0.0278(6) Uani 1 1 d . . . . .
C18 C -0.2448(4) -0.7134(3) 0.32466(15) 0.0307(6) Uani 1 1 d . . . . .
H18A H -0.176873 -0.623025 0.360754 0.037 Uiso 1 1 calc R U . . .
C19 C -0.2076(4) -0.4423(3) 0.56374(15) 0.0301(6) Uani 1 1 d . . . . .
C20 C 0.1977(3) 0.1385(3) 0.63832(15) 0.0285(6) Uani 1 1 d . . . . .
C21 C -0.1902(4) -0.7339(3) 0.25570(15) 0.0297(6) Uani 1 1 d . . . . .
H21A H -0.085399 -0.655562 0.246352 0.036 Uiso 1 1 calc R U . . .
C22 C 1.6660(3) 1.2938(3) 0.99969(15) 0.0242(5) Uani 1 1 d . . . . .
C23 C 0.6629(3) 0.7415(3) 0.85685(15) 0.0281(6) Uani 1 1 d . . . . .
H23A H 0.597738 0.797158 0.859000 0.034 Uiso 1 1 calc R U . . .
C24 C -0.0258(3) -0.1265(3) 0.63541(14) 0.0274(6) Uani 1 1 d . . . . .
C25 C 1.2893(3) 1.1732(3) 0.92963(14) 0.0219(5) Uani 1 1 d . . . . .
C26 C 0.2975(3) 0.3080(3) 0.67378(15) 0.0295(6) Uani 1 1 d . . . . .
C27 C 1.6707(3) 1.5541(3) 1.03219(14) 0.0209(5) Uani 1 1 d . . . . .
H27A H 1.792(4) 1.594(3) 1.0568(15) 0.029(7) Uiso 1 1 d . . . . .
C28 C 1.4023(3) 1.3416(3) 0.96594(13) 0.0196(5) Uani 1 1 d . . . . .
C29 C 1.5759(3) 1.3972(3) 0.99893(13) 0.0187(5) Uani 1 1 d . . . . .

loop_
_atom_site_aniso_label
_atom_site_aniso_U_11
_atom_site_aniso_U_22
_atom_site_aniso_U_33
_atom_site_aniso_U_23
_atom_site_aniso_U_13
_atom_site_aniso_U_12
Zn1 0.02205(16) 0.01789(15) 0.02390(16) 0.00070(11) -0.00111(11) 0.01062(12)
N1 0.0274(12) 0.0263(11) 0.0248(11) 0.0023(9) -0.0006(9) 0.0136(10)
O1 0.0640(15) 0.0482(12) 0.0376(12) 0.0027(10) 0.0126(10) 0.0418(12)
O1W 0.076(2) 0.070(2) 0.105(3) 0.032(2) -0.021(2) 0.0079(18)
C1 0.0333(17) 0.0341(16) 0.0373(17) -0.0004(13) 0.0078(13) 0.0018(13)
O2 0.0492(13) 0.0303(10) 0.0311(11) 0.0022(8) -0.0079(9) 0.0272(9)
N2 0.0243(11) 0.0209(11) 0.0288(12) 0.0038(9) 0.0037(9) 0.0096(9)
O2W 0.069(2) 0.141(3) 0.0574(18) 0.0354(18) 0.0219(16) 0.070(2)
C2 0.0391(17) 0.0279(15) 0.0336(16) -0.0050(12) 0.0044(13) 0.0082(13)
O3 0.0329(11) 0.0220(9) 0.0389(11) -0.0020(8) -0.0108(9) 0.0102(8)
N3 0.0292(13) 0.0287(12) 0.0279(12) 0.0054(10) -0.0041(10) 0.0058(10)
C3 0.0307(15) 0.0354(15) 0.0248(14) 0.0021(12) 0.0026(12) 0.0142(12)
O4 0.0443(12) 0.0162(9) 0.0287(10) 0.0029(7) -0.0018(8) 0.0142(8)
N4 0.0414(14) 0.0302(12) 0.0244(12) 0.0020(10) 0.0039(10) 0.0156(11)
C4 0.0310(15) 0.0337(15) 0.0253(14) 0.0008(12) 0.0019(11) 0.0134(12)
O5 0.0592(15) 0.0343(11) 0.0335(12) 0.0069(9) -0.0025(10) 0.0155(10)
C5 0.0333(16) 0.0405(16) 0.0256(14) 0.0073(12) 0.0090(12) 0.0140(13)
O6 0.0453(13) 0.0333(11) 0.0356(12) 0.0120(9) 0.0083(10) 0.0096(9)
C6 0.0316(16) 0.0316(15) 0.0290(15) 0.0025(12) 0.0047(12) 0.0078(12)
C7 0.0372(17) 0.0378(16) 0.0276(15) 0.0024(12) 0.0116(12) 0.0126(13)
C8 0.0273(14) 0.0180(12) 0.0325(15) 0.0005(11) 0.0008(11) 0.0073(11)
C9 0.0269(15) 0.0324(15) 0.0279(14) 0.0011(12) -0.0023(11) 0.0113(12)
C10 0.0282(15) 0.0345(16) 0.0345(16) 0.0098(13) 0.0076(12) 0.0095(12)
C11 0.0283(15) 0.0209(13) 0.0339(15) 0.0027(11) 0.0070(12) 0.0103(11)
C12 0.0308(15) 0.0325(15) 0.0263(15) 0.0008(12) 0.0049(12) 0.0138(12)
C13 0.0279(15) 0.0265(14) 0.0381(16) 0.0071(12) 0.0063(12) 0.0144(12)
C14 0.0239(13) 0.0266(13) 0.0184(12) 0.0056(10) 0.0045(10) 0.0084(11)
C15 0.0310(15) 0.0285(14) 0.0245(14) 0.0025(11) 0.0010(11) 0.0143(12)
C16 0.0328(16) 0.0321(15) 0.0278(15) -0.0011(12) 0.0032(12) 0.0091(12)
C17 0.0259(14) 0.0337(15) 0.0257(14) 0.0062(11) 0.0018(11) 0.0155(12)
C18 0.0293(15) 0.0309(14) 0.0253(14) -0.0032(11) -0.0027(11) 0.0111(12)
C19 0.0303(15) 0.0297(14) 0.0269(14) 0.0021(11) -0.0008(11) 0.0121(12)
C20 0.0267(14) 0.0301(14) 0.0258(14) 0.0064(11) -0.0005(11) 0.0107(12)
C21 0.0276(15) 0.0288(14) 0.0283(14) 0.0033(11) 0.0011(11) 0.0099(12)
C22 0.0222(13) 0.0160(12) 0.0337(15) 0.0029(11) 0.0014(11) 0.0090(10)
C23 0.0243(14) 0.0286(14) 0.0342(15) 0.0049(11) 0.0049(11) 0.0147(11)
C24 0.0261(14) 0.0323(14) 0.0241(13) 0.0053(11) 0.0022(11) 0.0138(12)
C25 0.0226(13) 0.0179(12) 0.0242(13) 0.0017(10) 0.0056(10) 0.0086(10)
C26 0.0216(14) 0.0296(14) 0.0311(15) 0.0041(12) -0.0014(11) 0.0073(11)
C27 0.0207(13) 0.0190(12) 0.0211(13) 0.0031(10) -0.0007(10) 0.0081(10)
C28 0.0248(13) 0.0166(11) 0.0179(12) 0.0025(9) 0.0024(10) 0.0101(10)
C29 0.0246(13) 0.0176(11) 0.0165(12) 0.0035(9) 0.0021(9) 0.0119(10)

loop_
_atom_type_symbol
_atom_type_description
_atom_type_scat_dispersion_real
_atom_type_scat_dispersion_imag
_atom_type_scat_source
C C 0.0033 0.0016 'International Tables Vol C Tables 4.2.6.8 and 6.1.1.4'
H H 0.0000 0.0000 'International Tables Vol C Tables 4.2.6.8 and 6.1.1.4'
N N 0.0061 0.0033 'International Tables Vol C Tables 4.2.6.8 and 6.1.1.4'
O O 0.0106 0.0060 'International Tables Vol C Tables 4.2.6.8 and 6.1.1.4'
Zn Zn 0.2839 1.4301 'International Tables Vol C Tables 4.2.6.8 and 6.1.1.4'

loop_
_geom_angle_atom_site_label_1
_geom_angle_atom_site_label_2
_geom_angle_atom_site_label_3
_geom_angle
_geom_angle_site_symmetry_1
_geom_angle_site_symmetry_3
_geom_angle_publ_flag
O4 Zn1 O2 118.07(8) . 2_877 ?
O4 Zn1 N2 117.87(8) . . ?
O2 Zn1 N2 106.33(8) 2_877 . ?
O4 Zn1 N1 110.11(8) . 2_656 ?
O2 Zn1 N1 95.86(8) 2_877 2_656 ?
N2 Zn1 N1 105.81(8) . 2_656 ?
C21 N1 C2 117.0(2) . . ?
C21 N1 Zn1 118.53(17) . 2_656 ?
C2 N1 Zn1 123.88(18) . 2_656 ?
C2 C1 C15 120.3(3) . . ?
C22 O2 Zn1 127.33(16) . 2_877 ?
C13 N2 C11 116.9(2) . . ?
C13 N2 Zn1 119.83(17) . . ?
C11 N2 Zn1 122.07(17) . . ?
N1 C2 C1 122.9(3) . . ?
C26 N3 C9 120.8(2) . . ?
C19 C3 C17 120.7(2) . . ?
C25 O4 Zn1 115.57(16) . . ?
C12 N4 C16 123.5(2) . . ?
C20 C4 C24 120.4(2) . . ?
C10 C5 C17 120.5(3) . . ?
C7 C6 C19 120.3(3) . . ?
C6 C7 C24 120.9(3) . . ?
C13 C8 C14 119.8(2) . . ?
N3 C9 C14 115.9(2) . . ?
C5 C10 C20 121.0(3) . . ?
N2 C11 C23 122.7(2) . . ?
O5 C12 N4 122.5(2) . . ?
O5 C12 C19 121.5(2) . . ?
N4 C12 C19 115.9(2) . . ?
N2 C13 C8 123.3(2) . . ?
C8 C14 C23 117.1(2) . . ?
C8 C14 C9 124.2(2) . . ?
C23 C14 C9 118.7(2) . . ?
C18 C15 C1 116.5(2) . . ?
C18 C15 C16 122.8(2) . . ?
C1 C15 C16 120.7(2) . . ?
N4 C16 C15 112.8(2) . . ?
C3 C17 C5 122.5(2) . . ?
C3 C17 C24 118.8(2) . . ?
C5 C17 C24 118.7(2) . . ?
C21 C18 C15 120.2(2) . . ?
C3 C19 C6 120.3(2) . . ?
C3 C19 C12 122.4(2) . . ?
C6 C19 C12 117.3(2) . . ?
C4 C20 C10 119.7(2) . . ?
C4 C20 C26 122.0(2) . . ?
C10 C20 C26 118.2(2) . . ?
N1 C21 C18 123.1(3) . . ?
O1 C22 O2 126.4(2) . . ?
O1 C22 C29 120.8(2) . . ?
O2 C22 C29 112.8(2) . . ?
C11 C23 C14 120.1(2) . . ?
C4 C24 C17 119.6(2) . . ?
C4 C24 C7 121.4(2) . . ?
C17 C24 C7 118.9(2) . . ?
O3 C25 O4 124.0(2) . . ?
O3 C25 C28 119.9(2) . . ?
O4 C25 C28 116.1(2) . . ?
O6 C26 N3 121.4(2) . . ?
O6 C26 C20 120.9(2) . . ?
N3 C26 C20 117.6(2) . . ?
C29 C27 C28 121.9(2) . 2_887 ?
C29 C28 C27 119.2(2) . 2_887 ?
C29 C28 C25 122.5(2) . . ?
C27 C28 C25 118.3(2) 2_887 . ?
C27 C29 C28 118.9(2) . . ?
C27 C29 C22 118.0(2) . . ?
C28 C29 C22 123.1(2) . . ?

loop_
_geom_bond_atom_site_label_1
_geom_bond_atom_site_label_2
_geom_bond_distance
_geom_bond_site_symmetry_2
_geom_bond_publ_flag
Zn1 O4 1.9235(16) . ?
Zn1 O2 1.9305(17) 2_877 ?
Zn1 N2 2.026(2) . ?
Zn1 N1 2.053(2) 2_656 ?
N1 C21 1.334(3) . ?
N1 C2 1.337(3) . ?
O1 C22 1.226(3) . ?
C1 C2 1.368(4) . ?
C1 C15 1.387(4) . ?
O2 C22 1.272(3) . ?
N2 C13 1.342(3) . ?
N2 C11 1.347(3) . ?
O3 C25 1.236(3) . ?
N3 C26 1.347(3) . ?
N3 C9 1.448(3) . ?
C3 C19 1.364(4) . ?
C3 C17 1.417(4) . ?
O4 C25 1.276(3) . ?
N4 C12 1.342(3) . ?
N4 C16 1.448(3) . ?
C4 C20 1.372(4) . ?
C4 C24 1.409(3) . ?
O5 C12 1.228(3) . ?
C5 C10 1.360(4) . ?
C5 C17 1.413(4) . ?
O6 C26 1.227(3) . ?
C6 C7 1.361(4) . ?
C6 C19 1.406(4) . ?
C7 C24 1.415(4) . ?
C8 C13 1.368(4) . ?
C8 C14 1.383(4) . ?
C9 C14 1.506(3) . ?
C10 C20 1.406(4) . ?
C11 C23 1.368(4) . ?
C12 C19 1.498(4) . ?
C14 C23 1.385(3) . ?
C15 C18 1.374(4) . ?
C15 C16 1.501(4) . ?
C17 C24 1.412(4) . ?
C18 C21 1.374(4) . ?
C20 C26 1.489(4) . ?
C22 C29 1.509(3) . ?
C25 C28 1.496(3) . ?
C27 C29 1.381(3) . ?
C27 C28 1.397(3) 2_887 ?
C28 C29 1.398(3) . ?
